data_1517418
loop_
_publ_author_name
'Gregoli\'nski, Janusz'
'Slepokura, Katarzyna'
'Pa\'ckowski, Tomasz'
'Lisowski, Jerzy'

_publ_section_title
;
 Expansion of a 2 + 2 Macrocycle into a 6 + 6 Macrocycle: Template Effect
 of Cadmium(II).
;
_journal_issue 17
_journal_name_full 'Organic letters'
_journal_page_first 4372
_journal_paper_doi 10.1021/ol501602f
_journal_volume 16
_journal_year 2014
_chemical_formula_moiety 'C72 H114 N18, 12(Cl), 2(C2 H3 N), 12(H2 O)'
_chemical_formula_sum 'C76 H144 Cl12 N20 O12'
_chemical_formula_weight 1955.50
_chemical_name_systematic
;
 ?
;
_space_group_crystal_system triclinic
_space_group_IT_number 2
_space_group_name_Hall '-P 1'
_space_group_name_H-M_alt 'P -1'
_symmetry_space_group_name_Hall '-P 1'
_symmetry_space_group_name_H-M 'P -1'
_atom_sites_solution_hydrogens geom
_atom_sites_solution_primary direct
_atom_sites_solution_secondary difmap
_audit_creation_method SHELXL-2013
_cell_angle_alpha 78.08(3)
_cell_angle_beta 86.71(3)
_cell_angle_gamma 61.81(3)
_cell_formula_units_Z 1
_cell_length_a 14.379(4)
_cell_length_b 14.999(6)
_cell_length_c 15.291(7)
_cell_measurement_reflns_used 8605
_cell_measurement_temperature 100(2)
_cell_measurement_theta_max 36.44
_cell_measurement_theta_min 2.86
_cell_volume 2841(2)
_computing_cell_refinement
;
CrysAlis RED, Oxford Diffraction Ltd.,
Version 1.171.33.66 (release 28-04-2010 CrysAlis171 .NET)
(compiled Apr 28 2010,14:27:37)
;
_computing_data_collection
;
CrysAlis CCD, Oxford Diffraction Ltd.,
Version 1.171.33.66 (release 28-04-2010 CrysAlis171 .NET)
(compiled Apr 28 2010,14:27:37)
;
_computing_data_reduction
;
CrysAlis RED, Oxford Diffraction Ltd.,
Version 1.171.33.66 (release 28-04-2010 CrysAlis171 .NET)
(compiled Apr 28 2010,14:27:37)
;
_computing_structure_refinement 'SHELXL-2013 (Sheldrick, 2013)'
_computing_structure_solution 'SHELXS-97 (Sheldrick, 2008)'
_diffrn_ambient_temperature 100(2)
_diffrn_measured_fraction_theta_full 0.993
_diffrn_measured_fraction_theta_max 0.993
_diffrn_measurement_device_type
;
Kuma KM4-CCD kappa-geometry diffractometer with a Sapphire2 
CCD camera 
;
_diffrn_measurement_method 'omega scan'
_diffrn_radiation_type MoK\a
_diffrn_radiation_wavelength 0.71073
_diffrn_reflns_av_R_equivalents 0.0478
_diffrn_reflns_av_unetI/netI 0.0715
_diffrn_reflns_Laue_measured_fraction_full 0.993
_diffrn_reflns_Laue_measured_fraction_max 0.993
_diffrn_reflns_limit_h_max 17
_diffrn_reflns_limit_h_min -17
_diffrn_reflns_limit_k_max 17
_diffrn_reflns_limit_k_min -18
_diffrn_reflns_limit_l_max 18
_diffrn_reflns_limit_l_min -18
_diffrn_reflns_number 21752
_diffrn_reflns_point_group_measured_fraction_full 0.993
_diffrn_reflns_point_group_measured_fraction_max 0.993
_diffrn_reflns_theta_full 25.242
_diffrn_reflns_theta_max 25.498
_diffrn_reflns_theta_min 2.869
_diffrn_source 'Enhance (Mo) X-ray Source'
_exptl_absorpt_coefficient_mu 0.348
_exptl_absorpt_correction_T_max 1.000
_exptl_absorpt_correction_T_min 0.801
_exptl_absorpt_correction_type multi-scan
_exptl_absorpt_process_details
;
CrysAlis RED, Oxford Diffraction Ltd.,
Version 1.171.33.66 (release 28-04-2010 CrysAlis171 .NET)
(compiled Apr 28 2010,14:27:37)
Empirical absorption correction using spherical harmonics,
 implemented in SCALE3 ABSPACK scaling algorithm.
;
_exptl_crystal_colour yellow
_exptl_crystal_density_diffrn 1.143
_exptl_crystal_description block
_exptl_crystal_F_000 1040
_exptl_crystal_size_max 0.44
_exptl_crystal_size_mid 0.27
_exptl_crystal_size_min 0.23
_refine_diff_density_max 0.782
_refine_diff_density_min -0.422
_refine_diff_density_rms 0.128
_refine_ls_extinction_method none
_refine_ls_goodness_of_fit_ref 1.059
_refine_ls_hydrogen_treatment constr
_refine_ls_matrix_type full
_refine_ls_number_parameters 584
_refine_ls_number_reflns 10499
_refine_ls_number_restraints 9
_refine_ls_restrained_S_all 1.058
_refine_ls_R_factor_all 0.1401
_refine_ls_R_factor_gt 0.0946
_refine_ls_shift/su_max 0.000
_refine_ls_shift/su_mean 0.000
_refine_ls_structure_factor_coef Fsqd
_refine_ls_weighting_details
;
 w=1/[\s^2^(Fo^2^)+(0.2000P)^2^]
 where P=(Fo^2^+2Fc^2^)/3
;
_refine_ls_weighting_scheme calc
_refine_ls_wR_factor_gt 0.2795
_refine_ls_wR_factor_ref 0.3050
_reflns_Friedel_coverage 0.000
_reflns_number_gt 6325
_reflns_number_total 10499
_reflns_threshold_expression 'I > 2\s(I)'
_cod_data_source_file ol501602f_si_002.cif
_cod_data_source_block 3c'
_cod_depositor_comments 'Adding full bibliography for 1517415--1517418.cif.'
_cod_database_code 1517418
_shelx_space_group_comment
;
The symmetry employed for this shelxl refinement is uniquely defined
by the following loop, which should always be used as a source of
symmetry information in preference to the above space-group names.
They are only intended as comments.
;
_shelx_estimated_absorpt_t_min 0.862
_shelx_estimated_absorpt_t_max 0.924
_shelxl_version_number 2013-2

loop_
_space_group_symop_operation_xyz
'x, y, z'
'-x, -y, -z'

loop_
_atom_site_label
_atom_site_type_symbol
_atom_site_fract_x
_atom_site_fract_y
_atom_site_fract_z
_atom_site_U_iso_or_equiv
_atom_site_adp_type
_atom_site_occupancy
_atom_site_site_symmetry_order
_atom_site_calc_flag
_atom_site_refinement_flags_posn
_atom_site_refinement_flags_adp
_atom_site_refinement_flags_occupancy
_atom_site_disorder_assembly
_atom_site_disorder_group
Cl1 Cl 0.62432(9) 0.26845(9) 0.61553(8) 0.0372(3) Uani 1 1 d . . . . .
Cl2 Cl 0.91238(11) -0.00500(10) 0.66953(12) 0.0600(5) Uani 1 1 d . . . . .
Cl3 Cl 0.68205(12) 0.39189(15) 0.93334(9) 0.0671(5) Uani 1 1 d . . . . .
Cl4 Cl 0.42776(9) 0.67104(9) 0.62176(8) 0.0365(3) Uani 1 1 d . . . . .
Cl5 Cl 0.46198(15) 0.91527(12) 0.68199(11) 0.0671(5) Uani 1 1 d . . . . .
Cl6 Cl 0.99149(12) 0.44722(13) 0.72245(10) 0.0604(4) Uani 1 1 d . . . . .
N1 N 0.8851(3) 0.2301(3) 0.5382(3) 0.0351(9) Uani 1 1 d . . . . .
N2 N 0.8454(3) 0.2128(3) 0.7078(3) 0.0424(10) Uani 1 1 d . . . . .
H2NA H 0.8765 0.1434 0.6930 0.051 Uiso 1 1 calc R U . . .
H2NB H 0.7773 0.2565 0.6731 0.051 Uiso 1 1 calc R U . . .
N3 N 0.6324(4) 0.2678(4) 0.8129(3) 0.0577(13) Uani 1 1 d . . . . .
H3NA H 0.6234 0.3036 0.7495 0.069 Uiso 1 1 calc R U . . .
H3NB H 0.6299 0.3156 0.8501 0.069 Uiso 1 1 calc R U . . .
N4 N 0.4494(4) 0.4267(5) 0.8315(3) 0.0620(15) Uani 1 1 d . . . . .
N5 N 0.4887(4) 0.5837(4) 0.8196(3) 0.0558(13) Uani 1 1 d . . . . .
H5NA H 0.5383 0.5173 0.8580 0.067 Uiso 1 1 calc R U . . .
H5NB H 0.4994 0.5753 0.7567 0.067 Uiso 1 1 calc R U . . .
N6 N 0.6248(3) 0.6816(4) 0.7033(3) 0.0444(11) Uani 1 1 d . . . . .
H6NA H 0.5878 0.6558 0.6711 0.053 Uiso 1 1 calc R U . . .
H6NB H 0.5834 0.7579 0.6916 0.053 Uiso 1 1 calc R U . . .
N7 N 0.6230(3) 0.7564(3) 0.5345(3) 0.0371(10) Uani 1 1 d . . . . .
N8 N 0.4250(3) 0.8719(3) 0.4940(3) 0.0437(11) Uani 1 1 d . . . . .
H8NA H 0.4513 0.8830 0.5471 0.052 Uiso 1 1 calc R U . . .
H8NB H 0.4290 0.8027 0.5096 0.052 Uiso 1 1 calc R U . . .
N9 N 0.2068(3) 0.8603(3) 0.5177(3) 0.0420(11) Uani 1 1 d . . . . .
H9NA H 0.2686 0.8018 0.4991 0.050 Uiso 1 1 calc R U . . .
H9NB H 0.1572 0.9000 0.4649 0.050 Uiso 1 1 calc R U . . .
C1 C 0.8837(3) 0.2447(4) 0.4501(4) 0.0361(11) Uani 1 1 d . . . . .
C2 C 0.9149(4) 0.3119(5) 0.3968(4) 0.0480(13) Uani 1 1 d . . . . .
H2 H 0.9147 0.3199 0.3335 0.058 Uiso 1 1 calc R U . . .
C3 C 0.9461(5) 0.3665(5) 0.4392(4) 0.0536(15) Uani 1 1 d . . . . .
H3 H 0.9658 0.4149 0.4048 0.064 Uiso 1 1 calc R U . . .
C4 C 0.9490(4) 0.3517(4) 0.5306(4) 0.0441(13) Uani 1 1 d . . . . .
H4 H 0.9716 0.3884 0.5603 0.053 Uiso 1 1 calc R U . . .
C5 C 0.9179(4) 0.2814(4) 0.5790(3) 0.0375(11) Uani 1 1 d . . . . .
C6 C 0.9178(4) 0.2584(4) 0.6792(4) 0.0457(13) Uani 1 1 d . . . . .
H6A H 0.9902 0.2091 0.7044 0.055 Uiso 1 1 calc R U . . .
H6B H 0.8937 0.3227 0.7019 0.055 Uiso 1 1 calc R U . . .
C7 C 0.8247(4) 0.2031(5) 0.8061(4) 0.0568(16) Uani 1 1 d . . . . .
H7 H 0.8041 0.2705 0.8236 0.068 Uiso 1 1 calc R U . A 1
C8 C 0.9223(5) 0.1168(6) 0.8643(4) 0.082(2) Uani 0.57(2) 1 d D . P B 1
H8A H 0.9792 0.0781 0.8264 0.098 Uiso 0.57(2) 1 calc R U P B 1
H8B H 0.9497 0.1463 0.9021 0.098 Uiso 0.57(2) 1 calc R U P B 1
C9 C 0.8830(9) 0.0461(9) 0.9226(11) 0.092(6) Uiso 0.57(2) 1 d D . P B 1
H9A H 0.9179 0.0191 0.9831 0.110 Uiso 0.57(2) 1 calc R U P B 1
H9B H 0.8965 -0.0128 0.8949 0.110 Uiso 0.57(2) 1 calc R U P B 1
C10 C 0.7616(6) 0.1181(7) 0.9268(5) 0.088(3) Uani 0.57(2) 1 d D . P B 1
H10A H 0.7225 0.0782 0.9445 0.105 Uiso 0.57(2) 1 calc R U P B 1
H10B H 0.7462 0.1665 0.9673 0.105 Uiso 0.57(2) 1 calc R U P B 1
C80 C 0.9223(5) 0.1168(6) 0.8643(4) 0.082(2) Uani 0.43(2) 1 d D . P B 2
H80A H 0.9537 0.0520 0.8414 0.098 Uiso 0.43(2) 1 calc R U P B 2
H80B H 0.9770 0.1383 0.8689 0.098 Uiso 0.43(2) 1 calc R U P B 2
C90 C 0.8709(11) 0.1060(18) 0.9540(8) 0.090(8) Uiso 0.43(2) 1 d D . P B 2
H90A H 0.8615 0.1605 0.9859 0.108 Uiso 0.43(2) 1 calc R U P B 2
H90B H 0.9142 0.0375 0.9928 0.108 Uiso 0.43(2) 1 calc R U P B 2
C100 C 0.7616(6) 0.1181(7) 0.9268(5) 0.088(3) Uani 0.43(2) 1 d D . P B 2
H10C H 0.7647 0.0495 0.9343 0.105 Uiso 0.43(2) 1 calc R U P B 2
H10D H 0.7058 0.1593 0.9642 0.105 Uiso 0.43(2) 1 calc R U P B 2
C11 C 0.7384(5) 0.1738(5) 0.8277(4) 0.0621(17) Uani 1 1 d . . . . .
H11 H 0.7428 0.1253 0.7896 0.074 Uiso 1 1 calc R U . B 1
C12 C 0.5411(5) 0.2441(6) 0.8354(4) 0.071(2) Uani 1 1 d . . . . .
H12A H 0.5388 0.2010 0.7953 0.085 Uiso 1 1 calc R U . . .
H12B H 0.5506 0.2053 0.8979 0.085 Uiso 1 1 calc R U . . .
C13 C 0.4396(5) 0.3446(6) 0.8238(4) 0.0636(19) Uani 1 1 d . . . . .
C14 C 0.3412(6) 0.3515(7) 0.8093(5) 0.079(2) Uani 1 1 d . . . . .
H14 H 0.3368 0.2922 0.8019 0.095 Uiso 1 1 calc R U . . .
C15 C 0.2533(6) 0.4413(8) 0.8057(5) 0.092(3) Uani 1 1 d . . . . .
H15 H 0.1860 0.4463 0.7971 0.111 Uiso 1 1 calc R U . . .
C16 C 0.2619(5) 0.5265(7) 0.8146(5) 0.080(2) Uani 1 1 d . . . . .
H16 H 0.2002 0.5911 0.8119 0.096 Uiso 1 1 calc R U . . .
C17 C 0.3612(5) 0.5180(6) 0.8278(4) 0.066(2) Uani 1 1 d . . . . .
C18 C 0.3776(5) 0.6056(6) 0.8417(4) 0.0600(17) Uani 1 1 d . . . . .
H18A H 0.3656 0.6135 0.9047 0.072 Uiso 1 1 calc R U . . .
H18B H 0.3267 0.6708 0.8027 0.072 Uiso 1 1 calc R U . . .
C19 C 0.5156(5) 0.6652(6) 0.8315(4) 0.0591(17) Uani 1 1 d . . . . .
H19 H 0.4634 0.7333 0.7956 0.071 Uiso 1 1 calc R U . C 1
C20 C 0.5159(6) 0.6738(7) 0.9314(4) 0.085(2) Uani 0.63(2) 1 d D . P D 1
H20A H 0.5026 0.6202 0.9709 0.102 Uiso 0.63(2) 1 calc R U P D 1
H20B H 0.4614 0.7427 0.9402 0.102 Uiso 0.63(2) 1 calc R U P D 1
C21 C 0.6303(8) 0.6569(10) 0.9512(7) 0.069(4) Uiso 0.63(2) 1 d D . P D 1
H21A H 0.6287 0.7004 0.9926 0.083 Uiso 0.63(2) 1 calc R U P D 1
H21B H 0.6786 0.5836 0.9773 0.083 Uiso 0.63(2) 1 calc R U P D 1
C22 C 0.6644(6) 0.6903(7) 0.8581(4) 0.085(2) Uani 0.63(2) 1 d D . P D 1
H22A H 0.6292 0.7664 0.8385 0.102 Uiso 0.63(2) 1 calc R U P D 1
H22B H 0.7419 0.6630 0.8570 0.102 Uiso 0.63(2) 1 calc R U P D 1
C200 C 0.5159(6) 0.6738(7) 0.9314(4) 0.085(2) Uani 0.37(2) 1 d D . P D 2
H20C H 0.5504 0.6049 0.9715 0.102 Uiso 0.37(2) 1 calc R U P D 2
H20D H 0.4434 0.7141 0.9506 0.102 Uiso 0.37(2) 1 calc R U P D 2
C210 C 0.5828(16) 0.7329(18) 0.9285(16) 0.108(11) Uiso 0.37(2) 1 d D . P D 2
H21C H 0.5378 0.8085 0.9099 0.130 Uiso 0.37(2) 1 calc R U P D 2
H21D H 0.6179 0.7175 0.9875 0.130 Uiso 0.37(2) 1 calc R U P D 2
C220 C 0.6644(6) 0.6903(7) 0.8581(4) 0.085(2) Uani 0.37(2) 1 d D . P D 2
H22C H 0.6737 0.7471 0.8197 0.102 Uiso 0.37(2) 1 calc R U P D 2
H22D H 0.7335 0.6383 0.8884 0.102 Uiso 0.37(2) 1 calc R U P D 2
C23 C 0.6267(5) 0.6410(6) 0.8010(4) 0.0578(16) Uani 1 1 d . . . . .
H23 H 0.6733 0.5645 0.8144 0.069 Uiso 1 1 calc R U . D 1
C24 C 0.7304(4) 0.6529(5) 0.6663(4) 0.0461(13) Uani 1 1 d . . . . .
H24A H 0.7763 0.5774 0.6846 0.055 Uiso 1 1 calc R U . . .
H24B H 0.7636 0.6883 0.6900 0.055 Uiso 1 1 calc R U . . .
C25 C 0.7193(4) 0.6833(4) 0.5673(3) 0.0380(11) Uani 1 1 d . . . . .
C26 C 0.8007(4) 0.6399(4) 0.5106(4) 0.0411(12) Uani 1 1 d . . . . .
H26 H 0.8680 0.5863 0.5346 0.049 Uiso 1 1 calc R U . . .
C27 C 0.7825(4) 0.6754(5) 0.4202(4) 0.0534(15) Uani 1 1 d . . . . .
H27 H 0.8373 0.6475 0.3806 0.064 Uiso 1 1 calc R U . . .
C28 C 0.6832(5) 0.7527(5) 0.3875(4) 0.0507(14) Uani 1 1 d . . . . .
H28 H 0.6687 0.7794 0.3250 0.061 Uiso 1 1 calc R U . . .
C29 C 0.6064(4) 0.7899(4) 0.4469(3) 0.0387(12) Uani 1 1 d . . . . .
C30 C 0.4959(4) 0.8729(4) 0.4190(4) 0.0496(14) Uani 1 1 d . . . . .
H30A H 0.4942 0.9411 0.4034 0.060 Uiso 1 1 calc R U . . .
H30B H 0.4714 0.8609 0.3655 0.060 Uiso 1 1 calc R U . . .
C31 C 0.3110(4) 0.9520(4) 0.4738(5) 0.0514(15) Uani 1 1 d . . . . .
H31 H 0.2870 0.9514 0.4139 0.062 Uiso 1 1 calc R U . E 1
C32 C 0.2931(5) 1.0605(4) 0.4765(6) 0.079(2) Uani 0.523(18) 1 d D . P F 1
H32A H 0.3159 1.0917 0.4218 0.095 Uiso 0.523(18) 1 calc R U P F 1
H32B H 0.3281 1.0612 0.5300 0.095 Uiso 0.523(18) 1 calc R U P F 1
C33 C 0.1680(9) 1.1143(11) 0.4817(10) 0.097(7) Uiso 0.523(18) 1 d D . P F 1
H33A H 0.1405 1.1819 0.4994 0.117 Uiso 0.523(18) 1 calc R U P F 1
H33B H 0.1334 1.1242 0.4238 0.117 Uiso 0.523(18) 1 calc R U P F 1
C34 C 0.1517(5) 1.0358(5) 0.5545(6) 0.077(2) Uani 0.523(18) 1 d D . P F 1
H34A H 0.0825 1.0393 0.5444 0.093 Uiso 0.523(18) 1 calc R U P F 1
H34B H 0.1542 1.0499 0.6145 0.093 Uiso 0.523(18) 1 calc R U P F 1
C320 C 0.2931(5) 1.0605(4) 0.4765(6) 0.079(2) Uani 0.477(18) 1 d D . P F 2
H32C H 0.2645 1.1074 0.4178 0.095 Uiso 0.477(18) 1 calc R U P F 2
H32D H 0.3603 1.0583 0.4915 0.095 Uiso 0.477(18) 1 calc R U P F 2
C330 C 0.2106(10) 1.0993(10) 0.5517(9) 0.067(5) Uiso 0.477(18) 1 d D . P F 2
H33C H 0.2470 1.0842 0.6101 0.081 Uiso 0.477(18) 1 calc R U P F 2
H33D H 0.1619 1.1743 0.5348 0.081 Uiso 0.477(18) 1 calc R U P F 2
C340 C 0.1517(5) 1.0358(5) 0.5545(6) 0.077(2) Uani 0.477(18) 1 d D . P F 2
H34C H 0.0992 1.0645 0.5037 0.093 Uiso 0.477(18) 1 calc R U P F 2
H34D H 0.1157 1.0327 0.6114 0.093 Uiso 0.477(18) 1 calc R U P F 2
C35 C 0.2428(4) 0.9285(4) 0.5469(5) 0.0513(15) Uani 1 1 d . . . . .
H35 H 0.2849 0.8933 0.6050 0.062 Uiso 1 1 calc R U . F 1
C36 C 0.1531(4) 0.8184(4) 0.5893(4) 0.0441(13) Uani 1 1 d . . . . .
H36A H 0.0921 0.8759 0.6100 0.053 Uiso 1 1 calc R U . . .
H36B H 0.2030 0.7746 0.6411 0.053 Uiso 1 1 calc R U . . .
N1S N 0.6844(3) 0.4581(3) 0.6673(3) 0.0446(11) Uani 1 1 d . . . . .
C1S C 0.6641(4) 0.4757(4) 0.5913(4) 0.0448(13) Uani 1 1 d . . . . .
C2S C 0.6348(4) 0.5004(4) 0.4960(4) 0.0436(12) Uani 1 1 d . . . . .
H2S1 H 0.5663 0.5628 0.4832 0.065 Uiso 1 1 calc R U . . .
H2S2 H 0.6300 0.4426 0.4801 0.065 Uiso 1 1 calc R U . . .
H2S3 H 0.6885 0.5122 0.4608 0.065 Uiso 1 1 calc R U . . .
O1 O 0.8221(8) -0.1697(7) 0.7291(7) 0.069(2) Uiso 0.5 1 d . . P . .
O2 O 0.795(2) -0.152(2) 0.7840(19) 0.083(7) Uiso 0.2 1 d . . P . .
O3 O 0.7031(11) -0.0588(11) 0.8394(9) 0.093(4) Uiso 0.4 1 d . . P . .
O4 O 0.604(2) -0.013(2) 0.7842(17) 0.083(7) Uiso 0.2 1 d . . P . .
O5 O 0.4953(12) 0.0483(11) 0.7952(9) 0.079(4) Uiso 0.4 1 d . . P . .
O6 O 1.062(2) -0.217(2) 0.8830(19) 0.087(7) Uiso 0.2 1 d . . P . .
O7 O 1.136(3) -0.161(2) 0.8377(19) 0.084(8) Uiso 0.2 1 d . . P . .
O8 O 1.101(2) -0.1805(18) 0.8078(17) 0.069(6) Uiso 0.2 1 d . . P . .
O9 O 1.189(3) -0.140(2) 0.814(2) 0.089(8) Uiso 0.2 1 d . . P . .
O10 O 0.9134(12) 0.3705(12) 0.9094(9) 0.089(4) Uiso 0.4 1 d . . P . .
O11 O 0.8823(9) 0.4394(10) 0.9087(8) 0.067(3) Uiso 0.4 1 d . . P . .
O12 O 0.980(4) 0.611(3) 0.811(3) 0.095(16) Uiso 0.2 1 d . . P . .
O13 O 0.9754(11) 0.6352(11) 0.8008(9) 0.058(4) Uiso 0.5 1 d . . P . .
O14 O 1.1743(17) 0.2274(16) 0.8050(14) 0.058(5) Uiso 0.2 1 d . . P . .
O15 O 0.7828(14) 0.7801(13) 1.0130(12) 0.085(5) Uiso 0.3 1 d . . P . .
O16 O 1.0161(18) 0.3778(17) 1.0208(15) 0.066(6) Uiso 0.2 1 d . . P . .
O17 O 1.089(3) 0.446(2) 0.994(2) 0.109(10) Uiso 0.2 1 d . . P . .
O18 O 1.243(2) -0.061(2) 0.8130(17) 0.076(7) Uiso 0.2 1 d . . P . .
O19 O 1.268(3) 0.006(3) 0.842(2) 0.121(11) Uiso 0.2 1 d . . P . .
O20 O 1.203(2) 0.044(2) 0.762(2) 0.097(8) Uiso 0.2 1 d . . P . .
O21 O 0.446(3) 0.092(2) 0.960(2) 0.107(9) Uiso 0.2 1 d . . P . .
O22 O 1.235(2) -0.119(2) 0.8096(16) 0.072(7) Uiso 0.2 1 d . . P . .
O23 O 1.092(3) -0.281(2) 0.967(2) 0.106(9) Uiso 0.2 1 d . . P . .
O24 O 0.446(2) 0.090(2) 0.8181(19) 0.087(8) Uiso 0.2 1 d . . P . .

loop_
_atom_site_aniso_label
_atom_site_aniso_U_11
_atom_site_aniso_U_22
_atom_site_aniso_U_33
_atom_site_aniso_U_23
_atom_site_aniso_U_13
_atom_site_aniso_U_12
Cl1 0.0299(6) 0.0375(6) 0.0391(7) -0.0033(5) 0.0000(5) -0.0134(5)
Cl2 0.0351(8) 0.0375(7) 0.0885(12) 0.0083(7) 0.0035(7) -0.0104(6)
Cl3 0.0479(9) 0.1194(14) 0.0308(7) -0.0104(8) 0.0026(6) -0.0388(9)
Cl4 0.0309(6) 0.0397(7) 0.0371(6) -0.0089(5) 0.0016(5) -0.0150(5)
Cl5 0.0934(13) 0.0614(10) 0.0738(11) -0.0355(8) 0.0395(9) -0.0537(10)
Cl6 0.0479(9) 0.0861(11) 0.0554(9) -0.0147(8) 0.0076(7) -0.0387(8)
N1 0.022(2) 0.030(2) 0.051(3) -0.0068(18) 0.0032(17) -0.0110(17)
N2 0.027(2) 0.044(2) 0.044(2) 0.0011(19) -0.0030(18) -0.0106(19)
N3 0.037(3) 0.091(4) 0.038(3) 0.003(2) -0.002(2) -0.031(3)
N4 0.048(3) 0.117(5) 0.027(2) -0.009(3) 0.003(2) -0.046(3)
N5 0.043(3) 0.086(4) 0.036(3) -0.007(2) 0.003(2) -0.031(3)
N6 0.034(2) 0.069(3) 0.037(2) -0.015(2) 0.0041(18) -0.028(2)
N7 0.029(2) 0.044(2) 0.047(3) -0.0140(19) 0.0053(18) -0.022(2)
N8 0.033(2) 0.029(2) 0.070(3) -0.008(2) -0.001(2) -0.0160(19)
N9 0.024(2) 0.033(2) 0.073(3) -0.017(2) 0.007(2) -0.0141(18)
C1 0.016(2) 0.038(3) 0.052(3) -0.011(2) 0.004(2) -0.010(2)
C2 0.038(3) 0.068(4) 0.041(3) -0.009(3) 0.007(2) -0.029(3)
C3 0.047(3) 0.055(4) 0.069(4) -0.008(3) 0.010(3) -0.036(3)
C4 0.035(3) 0.045(3) 0.060(4) -0.018(3) 0.011(2) -0.024(2)
C5 0.022(2) 0.034(3) 0.049(3) -0.009(2) 0.002(2) -0.007(2)
C6 0.027(3) 0.050(3) 0.053(3) -0.005(3) -0.003(2) -0.014(2)
C7 0.037(3) 0.079(4) 0.039(3) 0.001(3) -0.005(2) -0.019(3)
C8 0.053(4) 0.119(6) 0.046(4) 0.023(4) -0.019(3) -0.032(4)
C10 0.061(4) 0.125(7) 0.054(4) 0.028(4) -0.008(3) -0.042(5)
C80 0.053(4) 0.119(6) 0.046(4) 0.023(4) -0.019(3) -0.032(4)
C100 0.061(4) 0.125(7) 0.054(4) 0.028(4) -0.008(3) -0.042(5)
C11 0.048(4) 0.086(5) 0.041(3) 0.009(3) -0.003(3) -0.031(4)
C12 0.060(4) 0.127(6) 0.041(3) -0.013(4) 0.010(3) -0.058(5)
C13 0.048(4) 0.120(6) 0.032(3) -0.020(3) 0.007(3) -0.046(4)
C14 0.056(4) 0.135(7) 0.064(4) -0.035(4) 0.002(3) -0.054(5)
C15 0.045(4) 0.160(9) 0.085(6) -0.051(6) -0.003(4) -0.048(5)
C16 0.035(4) 0.132(7) 0.065(5) -0.027(4) 0.002(3) -0.030(4)
C17 0.037(3) 0.125(6) 0.026(3) -0.017(3) 0.007(2) -0.032(4)
C18 0.043(3) 0.110(5) 0.033(3) -0.016(3) 0.010(2) -0.041(4)
C19 0.046(3) 0.100(5) 0.038(3) -0.020(3) 0.008(3) -0.038(4)
C20 0.074(5) 0.149(8) 0.043(4) -0.038(4) 0.016(3) -0.055(5)
C22 0.074(5) 0.159(8) 0.047(4) -0.042(4) 0.011(3) -0.068(5)
C200 0.074(5) 0.149(8) 0.043(4) -0.038(4) 0.016(3) -0.055(5)
C220 0.074(5) 0.159(8) 0.047(4) -0.042(4) 0.011(3) -0.068(5)
C23 0.047(3) 0.101(5) 0.030(3) -0.009(3) 0.001(2) -0.041(4)
C24 0.029(3) 0.067(4) 0.045(3) -0.017(3) 0.002(2) -0.024(3)
C25 0.028(3) 0.043(3) 0.049(3) -0.013(2) 0.004(2) -0.020(2)
C26 0.024(2) 0.047(3) 0.051(3) -0.013(2) 0.009(2) -0.017(2)
C27 0.040(3) 0.070(4) 0.061(4) -0.028(3) 0.024(3) -0.031(3)
C28 0.052(4) 0.073(4) 0.040(3) -0.007(3) 0.012(3) -0.042(3)
C29 0.035(3) 0.048(3) 0.047(3) -0.007(2) 0.001(2) -0.031(2)
C30 0.040(3) 0.047(3) 0.066(4) 0.001(3) -0.002(3) -0.029(3)
C31 0.034(3) 0.027(3) 0.092(5) -0.010(3) -0.004(3) -0.013(2)
C32 0.047(4) 0.029(3) 0.159(8) -0.010(4) -0.010(4) -0.018(3)
C34 0.038(3) 0.043(4) 0.154(8) -0.042(4) 0.005(4) -0.013(3)
C320 0.047(4) 0.029(3) 0.159(8) -0.010(4) -0.010(4) -0.018(3)
C340 0.038(3) 0.043(4) 0.154(8) -0.042(4) 0.005(4) -0.013(3)
C35 0.032(3) 0.031(3) 0.095(5) -0.024(3) 0.002(3) -0.014(2)
C36 0.032(3) 0.041(3) 0.060(3) -0.018(2) 0.007(2) -0.016(2)
N1S 0.043(3) 0.042(3) 0.037(3) -0.0038(19) -0.008(2) -0.012(2)
C1S 0.033(3) 0.034(3) 0.065(4) -0.015(3) 0.006(3) -0.013(2)
C2S 0.038(3) 0.039(3) 0.050(3) -0.009(2) 0.001(2) -0.015(2)

loop_
_atom_type_symbol
_atom_type_description
_atom_type_scat_dispersion_real
_atom_type_scat_dispersion_imag
_atom_type_scat_source
C C 0.0033 0.0016 'International Tables Vol C Tables 4.2.6.8 and 6.1.1.4'
H H 0.0000 0.0000 'International Tables Vol C Tables 4.2.6.8 and 6.1.1.4'
N N 0.0061 0.0033 'International Tables Vol C Tables 4.2.6.8 and 6.1.1.4'
O O 0.0106 0.0060 'International Tables Vol C Tables 4.2.6.8 and 6.1.1.4'
Cl Cl 0.1484 0.1585 'International Tables Vol C Tables 4.2.6.8 and 6.1.1.4'

loop_
_geom_angle_atom_site_label_1
_geom_angle_atom_site_label_2
_geom_angle_atom_site_label_3
_geom_angle
_geom_angle_site_symmetry_1
_geom_angle_site_symmetry_3
C1 N1 C5 119.4(4) . .
C6 N2 C7 113.8(4) . .
C6 N2 H2NA 108.8 . .
C7 N2 H2NA 108.8 . .
C6 N2 H2NB 108.8 . .
C7 N2 H2NB 108.8 . .
H2NA N2 H2NB 107.7 . .
C11 N3 C12 113.5(5) . .
C11 N3 H3NA 108.9 . .
C12 N3 H3NA 108.9 . .
C11 N3 H3NB 108.9 . .
C12 N3 H3NB 108.9 . .
H3NA N3 H3NB 107.7 . .
C13 N4 C17 118.8(6) . .
C19 N5 C18 114.4(5) . .
C19 N5 H5NA 108.7 . .
C18 N5 H5NA 108.7 . .
C19 N5 H5NB 108.7 . .
C18 N5 H5NB 108.7 . .
H5NA N5 H5NB 107.6 . .
C24 N6 C23 114.5(4) . .
C24 N6 H6NA 108.6 . .
C23 N6 H6NA 108.6 . .
C24 N6 H6NB 108.6 . .
C23 N6 H6NB 108.6 . .
H6NA N6 H6NB 107.6 . .
C29 N7 C25 119.0(4) . .
C30 N8 C31 114.4(4) . .
C30 N8 H8NA 108.7 . .
C31 N8 H8NA 108.7 . .
C30 N8 H8NB 108.7 . .
C31 N8 H8NB 108.7 . .
H8NA N8 H8NB 107.6 . .
C35 N9 C36 113.5(4) . .
C35 N9 H9NA 108.9 . .
C36 N9 H9NA 108.9 . .
C35 N9 H9NB 108.9 . .
C36 N9 H9NB 108.9 . .
H9NA N9 H9NB 107.7 . .
N1 C1 C2 123.0(5) . .
N1 C1 C36 115.1(4) . 2_666
C2 C1 C36 121.9(5) . 2_666
C3 C2 C1 117.4(5) . .
C3 C2 H2 121.3 . .
C1 C2 H2 121.3 . .
C4 C3 C2 120.5(5) . .
C4 C3 H3 119.8 . .
C2 C3 H3 119.8 . .
C3 C4 C5 118.3(5) . .
C3 C4 H4 120.9 . .
C5 C4 H4 120.9 . .
N1 C5 C4 121.5(5) . .
N1 C5 C6 115.2(4) . .
C4 C5 C6 123.2(5) . .
N2 C6 C5 109.2(4) . .
N2 C6 H6A 109.8 . .
C5 C6 H6A 109.8 . .
N2 C6 H6B 109.8 . .
C5 C6 H6B 109.8 . .
H6A C6 H6B 108.3 . .
C11 C7 N2 111.2(5) . .
C11 C7 C8 105.4(5) . .
N2 C7 C8 112.0(5) . .
C11 C7 H7 109.4 . .
N2 C7 H7 109.4 . .
C8 C7 H7 109.4 . .
C9 C8 C7 105.3(7) . .
C9 C8 H8A 110.7 . .
C7 C8 H8A 110.7 . .
C9 C8 H8B 110.7 . .
C7 C8 H8B 110.7 . .
H8A C8 H8B 108.8 . .
C8 C9 C10 103.9(7) . .
C8 C9 H9A 111.0 . .
C10 C9 H9A 111.0 . .
C8 C9 H9B 111.0 . .
C10 C9 H9B 111.0 . .
H9A C9 H9B 109.0 . .
C11 C10 C9 98.4(7) . .
C11 C10 H10A 112.1 . .
C9 C10 H10A 112.1 . .
C11 C10 H10B 112.1 . .
C9 C10 H10B 112.1 . .
H10A C10 H10B 109.7 . .
H90A C90 H90B 109.0 . .
N3 C11 C7 110.6(5) . .
N3 C11 C10 111.9(5) . .
C7 C11 C10 104.5(5) . .
N3 C11 H11 109.9 . .
C7 C11 H11 109.9 . .
C10 C11 H11 109.9 . .
C13 C12 N3 108.7(6) . .
C13 C12 H12A 110.0 . .
N3 C12 H12A 110.0 . .
C13 C12 H12B 110.0 . .
N3 C12 H12B 110.0 . .
H12A C12 H12B 108.3 . .
N4 C13 C14 121.7(7) . .
N4 C13 C12 115.4(5) . .
C14 C13 C12 122.9(7) . .
C15 C14 C13 120.1(8) . .
C15 C14 H14 119.9 . .
C13 C14 H14 119.9 . .
C14 C15 C16 118.9(7) . .
C14 C15 H15 120.6 . .
C16 C15 H15 120.6 . .
C15 C16 C17 120.0(8) . .
C15 C16 H16 120.0 . .
C17 C16 H16 120.0 . .
N4 C17 C16 120.5(8) . .
N4 C17 C18 116.0(5) . .
C16 C17 C18 123.5(7) . .
C17 C18 N5 109.1(5) . .
C17 C18 H18A 109.9 . .
N5 C18 H18A 109.9 . .
C17 C18 H18B 109.9 . .
N5 C18 H18B 109.9 . .
H18A C18 H18B 108.3 . .
N5 C19 C23 111.1(5) . .
N5 C19 C20 112.4(6) . .
C23 C19 C20 105.6(5) . .
N5 C19 H19 109.2 . .
C23 C19 H19 109.2 . .
C20 C19 H19 109.2 . .
C19 C20 C21 104.3(6) . .
C19 C20 H20A 110.9 . .
C21 C20 H20A 110.9 . .
C19 C20 H20B 110.9 . .
C21 C20 H20B 110.9 . .
H20A C20 H20B 108.9 . .
C22 C21 C20 103.2(7) . .
C22 C21 H21A 111.1 . .
C20 C21 H21A 111.1 . .
C22 C21 H21B 111.1 . .
C20 C21 H21B 111.1 . .
H21A C21 H21B 109.1 . .
C23 C22 C21 101.2(7) . .
C23 C22 H22A 111.5 . .
C21 C22 H22A 111.5 . .
C23 C22 H22B 111.5 . .
C21 C22 H22B 111.5 . .
H22A C22 H22B 109.3 . .
H21C C210 H21D 109.1 . .
N6 C23 C22 113.2(5) . .
N6 C23 C19 110.9(5) . .
C22 C23 C19 104.6(5) . .
N6 C23 H23 109.3 . .
C22 C23 H23 109.3 . .
C19 C23 H23 109.3 . .
N6 C24 C25 109.4(4) . .
N6 C24 H24A 109.8 . .
C25 C24 H24A 109.8 . .
N6 C24 H24B 109.8 . .
C25 C24 H24B 109.8 . .
H24A C24 H24B 108.2 . .
N7 C25 C26 121.1(5) . .
N7 C25 C24 114.9(4) . .
C26 C25 C24 124.0(5) . .
C27 C26 C25 119.3(5) . .
C27 C26 H26 120.4 . .
C25 C26 H26 120.4 . .
C26 C27 C28 118.9(5) . .
C26 C27 H27 120.5 . .
C28 C27 H27 120.5 . .
C29 C28 C27 118.6(5) . .
C29 C28 H28 120.7 . .
C27 C28 H28 120.7 . .
N7 C29 C28 123.0(5) . .
N7 C29 C30 113.7(5) . .
C28 C29 C30 123.2(5) . .
N8 C30 C29 109.3(4) . .
N8 C30 H30A 109.8 . .
C29 C30 H30A 109.8 . .
N8 C30 H30B 109.8 . .
C29 C30 H30B 109.8 . .
H30A C30 H30B 108.3 . .
N8 C31 C32 112.1(4) . .
N8 C31 C35 109.3(5) . .
C32 C31 C35 105.5(5) . .
N8 C31 H31 110.0 . .
C32 C31 H31 110.0 . .
C35 C31 H31 110.0 . .
C31 C32 C33 97.8(7) . .
C31 C32 H32A 112.2 . .
C33 C32 H32A 112.2 . .
C31 C32 H32B 112.2 . .
C33 C32 H32B 112.2 . .
H32A C32 H32B 109.8 . .
C34 C33 C32 102.3(7) . .
C34 C33 H33A 111.3 . .
C32 C33 H33A 111.3 . .
C34 C33 H33B 111.3 . .
C32 C33 H33B 111.3 . .
H33A C33 H33B 109.2 . .
C33 C34 C35 105.9(8) . .
C33 C34 H34A 110.6 . .
C35 C34 H34A 110.6 . .
C33 C34 H34B 110.6 . .
C35 C34 H34B 110.6 . .
H34A C34 H34B 108.7 . .
H33C C330 H33D 109.2 . .
N9 C35 C31 108.1(5) . .
N9 C35 C34 113.6(4) . .
C31 C35 C34 104.4(5) . .
N9 C35 H35 110.2 . .
C31 C35 H35 110.2 . .
C34 C35 H35 110.2 . .
N9 C36 C1 108.1(4) . 2_666
N9 C36 H36A 110.1 . .
C1 C36 H36A 110.1 2_666 .
N9 C36 H36B 110.1 . .
C1 C36 H36B 110.1 2_666 .
H36A C36 H36B 108.4 . .
N1S C1S C2S 178.0(6) . .
C1S C2S H2S1 109.5 . .
C1S C2S H2S2 109.5 . .
H2S1 C2S H2S2 109.5 . .
C1S C2S H2S3 109.5 . .
H2S1 C2S H2S3 109.5 . .
H2S2 C2S H2S3 109.5 . .
O1 O2 O3 147(3) . .
O4 O3 O2 104.2(16) . .
O5 O4 O3 137(2) . .
O24 O5 O4 153(3) . .
O8 O6 O23 143(3) . .
O8 O6 O7 31.3(13) . .
O23 O6 O7 119(2) . .
O8 O7 O9 126(5) . .
O8 O7 O6 55(3) . .
O9 O7 O6 171(3) . .
O8 O7 O22 135(4) . .
O9 O7 O22 9(2) . .
O6 O7 O22 168(2) . .
O7 O8 O6 94(3) . .
O7 O8 O9 29(3) . .
O6 O8 O9 122(2) . .
O22 O9 O7 162(5) . .
O22 O9 O8 173(4) . .
O7 O9 O8 26(2) . .
O22 O9 O18 20(2) . .
O7 O9 O18 148(4) . .
O8 O9 O18 162(2) . .
O22 O18 O19 163(4) . .
O22 O18 O20 136(3) . .
O19 O18 O20 60(2) . .
O22 O18 O9 19(2) . .
O19 O18 O9 159(3) . .
O20 O18 O9 126(2) . .
O18 O19 O20 63(2) . .
O19 O20 O18 57(2) . .
O9 O22 O18 141(5) . .
O9 O22 O7 10(3) . .
O18 O22 O7 136(3) . .

loop_
_geom_bond_atom_site_label_1
_geom_bond_atom_site_label_2
_geom_bond_distance
_geom_bond_site_symmetry_2
N1 C1 1.319(6) .
N1 C5 1.335(6) .
N2 C6 1.496(7) .
N2 C7 1.506(7) .
N2 H2NA 0.9900 .
N2 H2NB 0.9900 .
N3 C11 1.498(8) .
N3 C12 1.518(8) .
N3 H3NA 0.9900 .
N3 H3NB 0.9900 .
N4 C13 1.332(9) .
N4 C17 1.350(8) .
N5 C19 1.492(8) .
N5 C18 1.504(7) .
N5 H5NA 0.9900 .
N5 H5NB 0.9900 .
N6 C24 1.482(6) .
N6 C23 1.489(7) .
N6 H6NA 0.9900 .
N6 H6NB 0.9900 .
N7 C29 1.322(6) .
N7 C25 1.337(6) .
N8 C30 1.493(7) .
N8 C31 1.506(6) .
N8 H8NA 0.9900 .
N8 H8NB 0.9900 .
N9 C35 1.493(6) .
N9 C36 1.505(7) .
N9 H9NA 0.9900 .
N9 H9NB 0.9900 .
C1 C2 1.388(7) .
C1 C36 1.511(7) 2_666
C2 C3 1.376(8) .
C2 H2 0.9500 .
C3 C4 1.369(8) .
C3 H3 0.9500 .
C4 C5 1.395(7) .
C4 H4 0.9500 .
C5 C6 1.500(7) .
C6 H6A 0.9900 .
C6 H6B 0.9900 .
C7 C11 1.500(9) .
C7 C8 1.546(8) .
C7 H7 1.0000 .
C8 C9 1.535(13) .
C8 H8A 0.9900 .
C8 H8B 0.9900 .
C9 C10 1.566(12) .
C9 H9A 0.9900 .
C9 H9B 0.9900 .
C10 C11 1.541(8) .
C10 H10A 0.9900 .
C10 H10B 0.9900 .
C90 H90A 0.9900 .
C90 H90B 0.9900 .
C11 H11 1.0000 .
C12 C13 1.508(10) .
C12 H12A 0.9900 .
C12 H12B 0.9900 .
C13 C14 1.396(9) .
C14 C15 1.336(11) .
C14 H14 0.9500 .
C15 C16 1.375(11) .
C15 H15 0.9500 .
C16 C17 1.396(9) .
C16 H16 0.9500 .
C17 C18 1.497(10) .
C18 H18A 0.9900 .
C18 H18B 0.9900 .
C19 C23 1.529(8) .
C19 C20 1.560(8) .
C19 H19 1.0000 .
C20 C21 1.580(12) .
C20 H20A 0.9900 .
C20 H20B 0.9900 .
C21 C22 1.541(11) .
C21 H21A 0.9900 .
C21 H21B 0.9900 .
C22 C23 1.516(9) .
C22 H22A 0.9900 .
C22 H22B 0.9900 .
C210 H21C 0.9900 .
C210 H21D 0.9900 .
C23 H23 1.0000 .
C24 C25 1.483(7) .
C24 H24A 0.9900 .
C24 H24B 0.9900 .
C25 C26 1.392(7) .
C26 C27 1.367(8) .
C26 H26 0.9500 .
C27 C28 1.383(8) .
C27 H27 0.9500 .
C28 C29 1.366(7) .
C28 H28 0.9500 .
C29 C30 1.498(7) .
C30 H30A 0.9900 .
C30 H30B 0.9900 .
C31 C32 1.532(7) .
C31 C35 1.542(8) .
C31 H31 1.0000 .
C32 C33 1.590(12) .
C32 H32A 0.9900 .
C32 H32B 0.9900 .
C33 C34 1.540(12) .
C33 H33A 0.9900 .
C33 H33B 0.9900 .
C34 C35 1.544(7) .
C34 H34A 0.9900 .
C34 H34B 0.9900 .
C330 H33C 0.9900 .
C330 H33D 0.9900 .
C35 H35 1.0000 .
C36 C1 1.511(7) 2_666
C36 H36A 0.9900 .
C36 H36B 0.9900 .
N1S C1S 1.159(7) .
C1S C2S 1.463(8) .
C2S H2S1 0.9800 .
C2S H2S2 0.9800 .
C2S H2S3 0.9800 .
O1 O2 0.94(3) .
O2 O3 1.74(3) .
O3 O4 1.48(3) .
O4 O5 1.41(3) .
O5 O24 0.81(3) .
O6 O8 1.38(3) .
O6 O23 1.38(4) .
O6 O7 1.68(4) .
O7 O8 0.88(3) .
O7 O9 0.98(4) .
O7 O22 1.82(4) .
O8 O9 1.65(5) .
O9 O22 0.87(3) .
O9 O18 1.69(4) .
O10 O11 0.910(15) .
O16 O17 1.76(4) .
O18 O22 0.93(3) .
O18 O19 1.38(4) .
O18 O20 1.45(4) .
O19 O20 1.42(4) .

loop_
_geom_torsion_atom_site_label_1
_geom_torsion_atom_site_label_2
_geom_torsion_atom_site_label_3
_geom_torsion_atom_site_label_4
_geom_torsion
_geom_torsion_site_symmetry_1
_geom_torsion_site_symmetry_4
C5 N1 C1 C2 -0.2(7) . .
C5 N1 C1 C36 179.0(4) . 2_666
N1 C1 C2 C3 -1.4(8) . .
C36 C1 C2 C3 179.4(5) 2_666 .
C1 C2 C3 C4 2.0(8) . .
C2 C3 C4 C5 -1.0(8) . .
C1 N1 C5 C4 1.3(7) . .
C1 N1 C5 C6 -179.2(4) . .
C3 C4 C5 N1 -0.7(8) . .
C3 C4 C5 C6 179.9(5) . .
C7 N2 C6 C5 -170.2(4) . .
N1 C5 C6 N2 -20.2(6) . .
C4 C5 C6 N2 159.2(5) . .
C6 N2 C7 C11 170.6(5) . .
C6 N2 C7 C8 -71.7(7) . .
C11 C7 C8 C9 -4.4(10) . .
N2 C7 C8 C9 -125.5(9) . .
C7 C8 C9 C10 -24.5(12) . .
C8 C9 C10 C11 42.7(11) . .
C12 N3 C11 C7 -178.8(5) . .
C12 N3 C11 C10 -62.7(7) . .
N2 C7 C11 N3 -85.5(6) . .
C8 C7 C11 N3 152.9(5) . .
N2 C7 C11 C10 153.9(6) . .
C8 C7 C11 C10 32.3(8) . .
C9 C10 C11 N3 -165.9(7) . .
C9 C10 C11 C7 -46.2(9) . .
C11 N3 C12 C13 176.3(5) . .
C17 N4 C13 C14 2.1(8) . .
C17 N4 C13 C12 -175.7(5) . .
N3 C12 C13 N4 -24.6(7) . .
N3 C12 C13 C14 157.7(6) . .
N4 C13 C14 C15 -2.2(10) . .
C12 C13 C14 C15 175.4(7) . .
C13 C14 C15 C16 1.3(12) . .
C14 C15 C16 C17 -0.4(12) . .
C13 N4 C17 C16 -1.1(8) . .
C13 N4 C17 C18 176.9(5) . .
C15 C16 C17 N4 0.3(10) . .
C15 C16 C17 C18 -177.6(6) . .
N4 C17 C18 N5 23.0(7) . .
C16 C17 C18 N5 -159.0(6) . .
C19 N5 C18 C17 -179.5(5) . .
C18 N5 C19 C23 -175.8(5) . .
C18 N5 C19 C20 66.1(7) . .
N5 C19 C20 C21 123.2(7) . .
C23 C19 C20 C21 1.8(9) . .
C19 C20 C21 C22 25.2(10) . .
C20 C21 C22 C23 -42.8(9) . .
C24 N6 C23 C22 68.4(7) . .
C24 N6 C23 C19 -174.4(5) . .
C21 C22 C23 N6 165.6(6) . .
C21 C22 C23 C19 44.7(8) . .
N5 C19 C23 N6 86.6(6) . .
C20 C19 C23 N6 -151.2(6) . .
N5 C19 C23 C22 -151.1(6) . .
C20 C19 C23 C22 -28.9(8) . .
C23 N6 C24 C25 171.2(5) . .
C29 N7 C25 C26 -2.2(7) . .
C29 N7 C25 C24 178.5(4) . .
N6 C24 C25 N7 21.0(6) . .
N6 C24 C25 C26 -158.3(5) . .
N7 C25 C26 C27 2.3(8) . .
C24 C25 C26 C27 -178.4(5) . .
C25 C26 C27 C28 -0.8(8) . .
C26 C27 C28 C29 -0.7(8) . .
C25 N7 C29 C28 0.6(7) . .
C25 N7 C29 C30 -179.0(4) . .
C27 C28 C29 N7 0.9(8) . .
C27 C28 C29 C30 -179.5(5) . .
C31 N8 C30 C29 -179.7(4) . .
N7 C29 C30 N8 -18.4(6) . .
C28 C29 C30 N8 162.0(5) . .
C30 N8 C31 C32 -75.5(7) . .
C30 N8 C31 C35 168.0(4) . .
N8 C31 C32 C33 -164.3(7) . .
C35 C31 C32 C33 -45.4(8) . .
C31 C32 C33 C34 46.7(11) . .
C32 C33 C34 C35 -31.5(12) . .
C36 N9 C35 C31 171.2(4) . .
C36 N9 C35 C34 -73.4(7) . .
N8 C31 C35 N9 -90.8(5) . .
C32 C31 C35 N9 148.5(5) . .
N8 C31 C35 C34 147.9(5) . .
C32 C31 C35 C34 27.3(6) . .
C33 C34 C35 N9 -114.0(8) . .
C33 C34 C35 C31 3.6(9) . .
C35 N9 C36 C1 177.4(4) . 2_666
O1 O2 O3 O4 42(5) . .
O2 O3 O4 O5 164(3) . .
O3 O4 O5 O24 26(8) . .
O23 O6 O7 O8 147(4) . .
O8 O6 O7 O22 -141(12) . .
O23 O6 O7 O22 7(12) . .
O9 O7 O8 O6 169(4) . .
O22 O7 O8 O6 169(3) . .
O6 O7 O8 O9 -169(4) . .
O22 O7 O8 O9 0(3) . .
O23 O6 O8 O7 -51(5) . .
O23 O6 O8 O9 -45(5) . .
O7 O6 O8 O9 6(2) . .
O8 O7 O9 O22 180(13) . .
O22 O7 O9 O8 -180(13) . .
O8 O7 O9 O18 144(5) . .
O22 O7 O9 O18 -36(12) . .
O6 O8 O9 O7 -13(5) . .
O7 O8 O9 O18 -86(9) . .
O6 O8 O9 O18 -99(8) . .
O7 O9 O18 O22 147(11) . .
O8 O9 O18 O22 -159(12) . .
O22 O9 O18 O19 -130(10) . .
O7 O9 O18 O19 17(11) . .
O8 O9 O18 O19 71(11) . .
O22 O9 O18 O20 129(8) . .
O7 O9 O18 O20 -83(7) . .
O8 O9 O18 O20 -30(9) . .
O22 O18 O19 O20 -172(13) . .
O9 O18 O19 O20 -114(7) . .
O22 O18 O20 O19 177(5) . .
O9 O18 O20 O19 156(3) . .
O7 O9 O22 O18 -66(18) . .
O18 O9 O22 O7 66(18) . .
O19 O18 O22 O9 106(13) . .
O20 O18 O22 O9 -65(9) . .
O19 O18 O22 O7 93(13) . .
O20 O18 O22 O7 -78(6) . .
O9 O18 O22 O7 -13(5) . .
O8 O7 O22 O9 -1(15) . .
O6 O7 O22 O9 133(19) . .
O8 O7 O22 O18 124(6) . .
O9 O7 O22 O18 124(17) . .
O6 O7 O22 O18 -103(11) . .
